data_7153380
loop_
_publ_author_name
'Raghavender, Upadhyayula Surya'
'Aravinda, Subrayashastry'
'Rai, Rajkishor'
'Shamala, Narayanaswamy'
'Balaram, Padmanabhan'

_publ_section_title
;
 Peptide hairpin nucleation with the obligatory Type I' beta-turn Aib-DPro
 segment.
;
_journal_issue 14
_journal_name_full 'Organic &amp; biomolecular chemistry'
_journal_page_first 3133
_journal_page_last 3135
_journal_paper_doi 10.1039/c004577m
_journal_volume 8
_journal_year 2010
_chemical_formula_sum 'C53 H98 N10 O13'
_chemical_formula_weight 1083.41
_chemical_name_common
;
t-Butyloxycarbonyl-leucyl-valyl-valyl-alpha-aminoisobutyryl-D-
prolyl-leucyl-valyl-valyl-methyl ester dimethylformamide solvate
;
_chemical_name_systematic
;
t-Butyloxycarbonyl-leucyl-valyl-valyl-alpha-aminoisobutyryl-
D-prolyl-leucyl-valyl-valyl-methyl ester
dimethylformamide solvate
;
_space_group_IT_number 4
_symmetry_cell_setting monoclinic
_symmetry_space_group_name_Hall 'P 2yb'
_symmetry_space_group_name_H-M 'P 1 21 1'
_atom_sites_solution_hydrogens geom
_atom_sites_solution_primary direct
_atom_sites_solution_secondary difmap
_audit_creation_method SHELXL-97
_cell_angle_alpha 90.00
_cell_angle_beta 102.369(8)
_cell_angle_gamma 90.00
_cell_formula_units_Z 2
_cell_length_a 11.062(5)
_cell_length_b 18.764(9)
_cell_length_c 16.643(8)
_cell_measurement_temperature 293(2)
_cell_volume 3374(3)
_computing_data_collection SMART
_computing_data_reduction SAINT
_computing_structure_refinement 'SHELXL-97 (Sheldrick, 1997)'
_computing_structure_solution 'SHELXD (Schneider and Sheldrick, 2002)'
_diffrn_ambient_temperature 293(2)
_diffrn_measured_fraction_theta_full 0.944
_diffrn_measured_fraction_theta_max 0.944
_diffrn_measurement_device_type 'BRUKER AXS SMART APEX CCD with Mo source'
_diffrn_measurement_method 'omega scan'
_diffrn_radiation_monochromator graphite
_diffrn_radiation_source 'fine-focus sealed tube'
_diffrn_radiation_type MoK\a
_diffrn_radiation_wavelength 0.71073
_diffrn_reflns_av_R_equivalents 0.0000
_diffrn_reflns_av_sigmaI/netI 0.2037
_diffrn_reflns_limit_h_max 12
_diffrn_reflns_limit_h_min -12
_diffrn_reflns_limit_k_max 22
_diffrn_reflns_limit_k_min 0
_diffrn_reflns_limit_l_max 19
_diffrn_reflns_limit_l_min 0
_diffrn_reflns_number 5609
_diffrn_reflns_theta_full 24.71
_diffrn_reflns_theta_max 24.71
_diffrn_reflns_theta_min 2.03
_exptl_absorpt_coefficient_mu 0.076
_exptl_absorpt_correction_type none
_exptl_crystal_colour 'color less'
_exptl_crystal_density_diffrn 1.066
_exptl_crystal_density_method 'not measured'
_exptl_crystal_description plates
_exptl_crystal_F_000 1180
_exptl_crystal_size_max 0.29
_exptl_crystal_size_mid 0.1
_exptl_crystal_size_min 0.04
_refine_diff_density_max 0.158
_refine_diff_density_min -0.186
_refine_diff_density_rms 0.039
_refine_ls_abs_structure_details 'Flack H D (1983), Acta Cryst. A39, 876-881'
_refine_ls_abs_structure_Flack -10(10)
_refine_ls_extinction_method none
_refine_ls_goodness_of_fit_ref 0.973
_refine_ls_hydrogen_treatment 'riding over the heavy atom'
_refine_ls_matrix_type full
_refine_ls_number_parameters 675
_refine_ls_number_reflns 5609
_refine_ls_number_restraints 3
_refine_ls_restrained_S_all 0.973
_refine_ls_R_factor_all 0.2900
_refine_ls_R_factor_gt 0.0947
_refine_ls_shift/su_max 1.145
_refine_ls_shift/su_mean 0.167
_refine_ls_structure_factor_coef Fsqd
_refine_ls_weighting_details 'calc w=1/[\s^2^(Fo^2^)+(0.1000P)^2^+0.0000P] where P=(Fo^2^+2Fc^2^)/3'
_refine_ls_weighting_scheme calc
_refine_ls_wR_factor_gt 0.1734
_refine_ls_wR_factor_ref 0.2909
_reflns_number_gt 1432
_reflns_number_total 5609
_reflns_threshold_expression >2sigma(I)
_cod_data_source_file c004577m.txt
_cod_data_source_block udpv8
_cod_depositor_comments
;
The following automatic conversions were performed:

'_symmetry_cell_setting' value 'Monoclinic' changed to 'monoclinic'
according to /home/saulius/struct/CIF-dictionaries/cif_core.dic
dictionary named 'cif_core.dic' version 2.4.2 from 2011-04-26.

Automatic conversion script
Id: cif_fix_values 1891 2012-01-12 08:04:46Z andrius 
;
_cod_original_sg_symbol_H-M P2(1)
_cod_database_code 7153380

loop_
_symmetry_equiv_pos_as_xyz
'x, y, z'
'-x, y+1/2, -z'

loop_
_atom_site_label
_atom_site_type_symbol
_atom_site_fract_x
_atom_site_fract_y
_atom_site_fract_z
_atom_site_U_iso_or_equiv
_atom_site_adp_type
_atom_site_occupancy
_atom_site_symmetry_multiplicity
_atom_site_calc_flag
_atom_site_refinement_flags
C1 C 0.248(3) -0.0125(15) -0.085(2) 0.160(10) Uani 1 1 d .
C2 C 0.106(2) 0.0057(13) -0.1286(15) 0.185(10) Uani 1 1 d .
H2A H 0.1039 0.0342 -0.1767 0.278 Uiso 1 1 calc R
H2B H 0.0680 0.0315 -0.0906 0.278 Uiso 1 1 calc R
H2C H 0.0613 -0.0378 -0.1439 0.278 Uiso 1 1 calc R
C3 C 0.302(2) -0.0374(18) -0.1530(18) 0.228(15) Uani 1 1 d .
H3A H 0.2889 -0.0022 -0.1958 0.342 Uiso 1 1 calc R
H3B H 0.2626 -0.0812 -0.1742 0.342 Uiso 1 1 calc R
H3C H 0.3888 -0.0453 -0.1336 0.342 Uiso 1 1 calc R
C4 C 0.241(3) -0.0629(17) -0.0193(18) 0.206(13) Uani 1 1 d .
H4A H 0.3228 -0.0776 0.0074 0.308 Uiso 1 1 calc R
H4B H 0.1936 -0.1038 -0.0420 0.308 Uiso 1 1 calc R
H4C H 0.2013 -0.0403 0.0201 0.308 Uiso 1 1 calc R
O O 0.2855(13) 0.0598(11) -0.0580(8) 0.141(6) Uani 1 1 d .
C0' C 0.398(3) 0.0639(11) -0.0245(15) 0.132(9) Uani 1 1 d .
O0 O 0.4807(13) 0.0182(8) -0.0025(9) 0.139(5) Uani 1 1 d .
N1 N 0.4341(13) 0.1379(9) -0.0058(7) 0.110(5) Uani 1 1 d .
H1 H 0.3786 0.1706 -0.0179 0.132 Uiso 1 1 calc R
C1A C 0.5603(15) 0.1590(10) 0.0325(8) 0.099(6) Uani 1 1 d .
H1A H 0.6160 0.1197 0.0266 0.119 Uiso 1 1 calc R
C1' C 0.5690(19) 0.1723(8) 0.1252(12) 0.113(7) Uani 1 1 d .
O1 O 0.6805(10) 0.1755(6) 0.1688(6) 0.110(4) Uani 1 1 d .
C1B C 0.6010(18) 0.2239(10) -0.0070(11) 0.124(6) Uani 1 1 d .
H1B1 H 0.6825 0.2379 0.0232 0.149 Uiso 1 1 calc R
H1B2 H 0.5444 0.2627 -0.0034 0.149 Uiso 1 1 calc R
C1G C 0.605(2) 0.2116(13) -0.0994(11) 0.145(9) Uani 1 1 d .
H1G H 0.5214 0.1980 -0.1273 0.174 Uiso 1 1 calc R
C1D C 0.628(3) 0.2835(14) -0.1320(14) 0.192(11) Uani 1 1 d .
H1D1 H 0.5674 0.3165 -0.1201 0.288 Uiso 1 1 calc R
H1D2 H 0.6203 0.2806 -0.1904 0.288 Uiso 1 1 calc R
H1D3 H 0.7091 0.2995 -0.1064 0.288 Uiso 1 1 calc R
C1E C 0.686(3) 0.1537(19) -0.1152(19) 0.265(19) Uani 1 1 d .
H1E1 H 0.6631 0.1102 -0.0921 0.397 Uiso 1 1 calc R
H1E2 H 0.7706 0.1650 -0.0904 0.397 Uiso 1 1 calc R
H1E3 H 0.6779 0.1480 -0.1734 0.397 Uiso 1 1 calc R
N2 N 0.4682(11) 0.1817(8) 0.1563(9) 0.107(5) Uani 1 1 d .
H2 H 0.3968 0.1790 0.1235 0.129 Uiso 1 1 calc R
C2A C 0.4735(15) 0.1963(10) 0.2430(10) 0.099(6) Uani 1 1 d .
H2A1 H 0.5543 0.1837 0.2772 0.119 Uiso 1 1 calc R
C2' C 0.3739(17) 0.1485(9) 0.2588(8) 0.098(6) Uani 1 1 d .
O2 O 0.2654(10) 0.1503(7) 0.2222(7) 0.122(4) Uani 1 1 d .
C2B C 0.442(2) 0.2718(10) 0.2533(9) 0.128(8) Uani 1 1 d .
H2B1 H 0.3573 0.2815 0.2238 0.154 Uiso 1 1 calc R
C2G C 0.455(2) 0.2856(13) 0.3441(15) 0.169(9) Uani 1 1 d .
H2G1 H 0.3985 0.2553 0.3649 0.254 Uiso 1 1 calc R
H2G2 H 0.4354 0.3346 0.3524 0.254 Uiso 1 1 calc R
H2G3 H 0.5380 0.2757 0.3726 0.254 Uiso 1 1 calc R
C2D C 0.527(2) 0.3229(9) 0.2286(12) 0.148(8) Uani 1 1 d .
H2D1 H 0.5200 0.3201 0.1702 0.223 Uiso 1 1 calc R
H2D2 H 0.6101 0.3120 0.2563 0.223 Uiso 1 1 calc R
H2D3 H 0.5060 0.3701 0.2431 0.223 Uiso 1 1 calc R
N3 N 0.4079(8) 0.1019(7) 0.3238(7) 0.079(3) Uani 1 1 d .
H3 H 0.4835 0.1030 0.3505 0.095 Uiso 1 1 calc R
C3A C 0.3229(13) 0.0496(7) 0.3513(9) 0.082(4) Uani 1 1 d .
H3A1 H 0.2366 0.0640 0.3313 0.098 Uiso 1 1 calc R
C3' C 0.3543(14) 0.0478(7) 0.4449(8) 0.068(4) Uiso 1 1 d .
O3 O 0.4648(7) 0.0423(5) 0.4827(5) 0.077(3) Uani 1 1 d .
C3B C 0.3456(15) -0.0256(10) 0.3169(10) 0.105(5) Uani 1 1 d .
H3B1 H 0.4316 -0.0400 0.3382 0.126 Uiso 1 1 calc R
C3G C 0.318(2) -0.0264(11) 0.2248(13) 0.168(9) Uani 1 1 d .
H3G1 H 0.3350 -0.0729 0.2059 0.252 Uiso 1 1 calc R
H3G2 H 0.3683 0.0083 0.2053 0.252 Uiso 1 1 calc R
H3G3 H 0.2320 -0.0152 0.2043 0.252 Uiso 1 1 calc R
C3D C 0.2545(18) -0.0792(10) 0.3500(14) 0.147(8) Uani 1 1 d .
H3D1 H 0.2738 -0.0792 0.4090 0.221 Uiso 1 1 calc R
H3D2 H 0.2646 -0.1264 0.3302 0.221 Uiso 1 1 calc R
H3D3 H 0.1704 -0.0640 0.3305 0.221 Uiso 1 1 calc R
N4 N 0.2610(9) 0.0500(6) 0.4826(8) 0.084(4) Uani 1 1 d .
H4 H 0.1865 0.0538 0.4542 0.101 Uiso 1 1 calc R
C4A C 0.2832(12) 0.0462(10) 0.5709(12) 0.100(5) Uani 1 1 d U
C4' C 0.3720(13) 0.1049(11) 0.6165(10) 0.086(5) Uani 1 1 d U
O4 O 0.4419(9) 0.0894(6) 0.6816(7) 0.102(3) Uani 1 1 d .
C4B1 C 0.3308(16) -0.0298(9) 0.6060(11) 0.112(6) Uani 1 1 d .
H4B1 H 0.4102 -0.0391 0.5937 0.168 Uiso 1 1 calc R
H4B2 H 0.2730 -0.0657 0.5809 0.168 Uiso 1 1 calc R
H4B3 H 0.3378 -0.0304 0.6645 0.168 Uiso 1 1 calc R
C4B2 C 0.1576(14) 0.0554(9) 0.5949(9) 0.105(5) Uani 1 1 d .
H4B4 H 0.1227 0.1007 0.5756 0.158 Uiso 1 1 calc R
H4B5 H 0.1688 0.0533 0.6537 0.158 Uiso 1 1 calc R
H4B6 H 0.1027 0.0180 0.5705 0.158 Uiso 1 1 calc R
N5 N 0.3829(12) 0.1691(8) 0.5832(7) 0.090(4) Uani 1 1 d .
C5A C 0.4704(13) 0.2198(10) 0.6294(11) 0.108(7) Uani 1 1 d .
H5A H 0.4666 0.2215 0.6876 0.130 Uiso 1 1 calc R
C5' C 0.6019(16) 0.2058(8) 0.6173(8) 0.079(5) Uani 1 1 d U
O5 O 0.6821(10) 0.2373(6) 0.6645(6) 0.099(3) Uani 1 1 d .
C5B C 0.4257(16) 0.2942(8) 0.5820(14) 0.130(7) Uani 1 1 d .
H5B1 H 0.4303 0.3332 0.6209 0.156 Uiso 1 1 calc R
H5B2 H 0.4766 0.3058 0.5430 0.156 Uiso 1 1 calc R
C5G C 0.2940(17) 0.2806(10) 0.5385(13) 0.126(6) Uani 1 1 d .
H5G1 H 0.2726 0.3093 0.4890 0.151 Uiso 1 1 calc R
H5G2 H 0.2377 0.2922 0.5740 0.151 Uiso 1 1 calc R
C5D C 0.2860(17) 0.2007(9) 0.5167(10) 0.101(5) Uani 1 1 d .
H5D1 H 0.2048 0.1816 0.5175 0.122 Uiso 1 1 calc R
H5D2 H 0.3042 0.1923 0.4630 0.122 Uiso 1 1 calc R
N6 N 0.6212(8) 0.1596(6) 0.5636(6) 0.068(3) Uani 1 1 d U
H6 H 0.5577 0.1391 0.5336 0.082 Uiso 1 1 calc R
C6A C 0.7473(10) 0.1392(10) 0.5502(8) 0.080(5) Uani 1 1 d .
H6A H 0.8123 0.1669 0.5862 0.096 Uiso 1 1 calc R
C6' C 0.7471(15) 0.1527(9) 0.4640(11) 0.089(4) Uiso 1 1 d .
O6 O 0.6744(9) 0.1358(6) 0.4011(6) 0.111(4) Uani 1 1 d .
C6B C 0.7654(11) 0.0591(9) 0.5670(9) 0.079(4) Uani 1 1 d .
H6B1 H 0.7028 0.0337 0.5276 0.095 Uiso 1 1 calc R
H6B2 H 0.8453 0.0456 0.5566 0.095 Uiso 1 1 calc R
C6G C 0.7594(18) 0.0344(13) 0.6502(13) 0.127(7) Uani 1 1 d .
H6G H 0.6758 0.0449 0.6578 0.153 Uiso 1 1 calc R
C6D C 0.776(2) -0.0478(13) 0.6567(16) 0.182(10) Uani 1 1 d .
H6D1 H 0.7777 -0.0627 0.7121 0.274 Uiso 1 1 calc R
H6D2 H 0.8520 -0.0609 0.6418 0.274 Uiso 1 1 calc R
H6D3 H 0.7079 -0.0706 0.6201 0.274 Uiso 1 1 calc R
C6E C 0.8499(19) 0.0709(14) 0.7207(12) 0.165(10) Uani 1 1 d .
H6E1 H 0.8412 0.0507 0.7722 0.248 Uiso 1 1 calc R
H6E2 H 0.8322 0.1210 0.7203 0.248 Uiso 1 1 calc R
H6E3 H 0.9331 0.0639 0.7139 0.248 Uiso 1 1 calc R
N7 N 0.8551(9) 0.1871(6) 0.4491(7) 0.076(3) Uani 1 1 d .
H7 H 0.9073 0.2037 0.4908 0.091 Uiso 1 1 calc R
C7A C 0.8831(13) 0.1961(9) 0.3674(9) 0.078(4) Uani 1 1 d .
H7A H 0.8067 0.2066 0.3270 0.094 Uiso 1 1 calc R
C7' C 0.9326(17) 0.1252(9) 0.3486(12) 0.081(5) Uani 1 1 d .
O7 O 1.0242(11) 0.0953(6) 0.3934(7) 0.107(3) Uani 1 1 d .
C7B C 0.9753(17) 0.2568(9) 0.3684(10) 0.100(5) Uani 1 1 d .
H7B H 1.0499 0.2460 0.4102 0.120 Uiso 1 1 calc R
C7G C 0.9194(18) 0.3274(9) 0.3928(12) 0.129(7) Uani 1 1 d .
H7G1 H 0.9025 0.3226 0.4468 0.193 Uiso 1 1 calc R
H7G2 H 0.8438 0.3376 0.3540 0.193 Uiso 1 1 calc R
H7G3 H 0.9771 0.3655 0.3927 0.193 Uiso 1 1 calc R
C7D C 1.0113(17) 0.2616(10) 0.2853(12) 0.128(7) Uani 1 1 d .
H7D1 H 1.0474 0.2173 0.2737 0.192 Uiso 1 1 calc R
H7D2 H 1.0702 0.2993 0.2865 0.192 Uiso 1 1 calc R
H7D3 H 0.9390 0.2712 0.2433 0.192 Uiso 1 1 calc R
N8 N 0.8733(10) 0.0969(8) 0.2771(8) 0.086(4) Uani 1 1 d .
H8 H 0.8129 0.1199 0.2471 0.103 Uiso 1 1 calc R
C8A C 0.909(2) 0.0272(14) 0.2488(11) 0.122(7) Uani 1 1 d .
H8A H 0.9838 0.0129 0.2886 0.146 Uiso 1 1 calc R
C8' C 0.947(2) 0.0348(18) 0.167(2) 0.160(11) Uani 1 1 d .
O8 O 0.9604(18) -0.0136(11) 0.1237(11) 0.186(8) Uani 1 1 d .
C8B C 0.814(3) -0.0345(11) 0.2475(17) 0.158(9) Uani 1 1 d .
H8B H 0.8453 -0.0771 0.2245 0.190 Uiso 1 1 calc R
C8G C 0.6876(19) -0.0133(14) 0.1923(18) 0.196(12) Uani 1 1 d .
H8G1 H 0.6300 -0.0517 0.1908 0.294 Uiso 1 1 calc R
H8G2 H 0.6980 -0.0035 0.1376 0.294 Uiso 1 1 calc R
H8G3 H 0.6566 0.0285 0.2144 0.294 Uiso 1 1 calc R
C8D C 0.809(3) -0.0493(13) 0.3378(16) 0.193(11) Uani 1 1 d .
H8D1 H 0.8904 -0.0595 0.3690 0.290 Uiso 1 1 calc R
H8D2 H 0.7558 -0.0894 0.3401 0.290 Uiso 1 1 calc R
H8D3 H 0.7765 -0.0082 0.3604 0.290 Uiso 1 1 calc R
O1ME O 0.9682(13) 0.0998(12) 0.1451(9) 0.147(5) Uani 1 1 d .
C1ME C 1.013(3) 0.1162(15) 0.0679(15) 0.208(12) Uani 1 1 d .
H1M1 H 1.0238 0.1668 0.0638 0.312 Uiso 1 1 calc R
H1M2 H 0.9529 0.0999 0.0210 0.312 Uiso 1 1 calc R
H1M3 H 1.0903 0.0926 0.0697 0.312 Uiso 1 1 calc R
N1S N 1.0658(16) 0.2554(10) 0.7499(12) 0.130(6) Uani 1 1 d .
C1S1 C 1.004(2) 0.2757(16) 0.8161(15) 0.208(14) Uani 1 1 d .
H1S1 H 1.0625 0.2735 0.8679 0.312 Uiso 1 1 calc R
H1S2 H 0.9371 0.2435 0.8169 0.312 Uiso 1 1 calc R
H1S3 H 0.9728 0.3234 0.8069 0.312 Uiso 1 1 calc R
C1S2 C 1.1897(16) 0.2280(14) 0.7636(13) 0.164(9) Uani 1 1 d .
H1S4 H 1.2277 0.2315 0.8210 0.246 Uiso 1 1 calc R
H1S5 H 1.2366 0.2552 0.7321 0.246 Uiso 1 1 calc R
H1S6 H 1.1875 0.1790 0.7469 0.246 Uiso 1 1 calc R
C1S3 C 1.0010(17) 0.2561(10) 0.671(2) 0.126(8) Uani 1 1 d .
H1S7 H 0.9226 0.2764 0.6618 0.152 Uiso 1 1 calc R
O1S O 1.0323(10) 0.2336(7) 0.6096(8) 0.115(4) Uani 1 1 d .
N2S N 0.230(3) 0.3704(17) 0.0423(14) 0.180(11) Uani 1 1 d .
C2S1 C 0.139(5) 0.330(3) 0.062(2) 0.32(3) Uani 1 1 d .
H2S1 H 0.0933 0.3583 0.0939 0.486 Uiso 1 1 calc R
H2S2 H 0.1741 0.2897 0.0937 0.486 Uiso 1 1 calc R
H2S3 H 0.0835 0.3143 0.0127 0.486 Uiso 1 1 calc R
C2S2 C 0.250(4) 0.4453(19) 0.068(3) 0.36(3) Uani 1 1 d .
H2S4 H 0.1902 0.4589 0.0995 0.544 Uiso 1 1 calc R
H2S5 H 0.2412 0.4753 0.0205 0.544 Uiso 1 1 calc R
H2S6 H 0.3319 0.4507 0.1015 0.544 Uiso 1 1 calc R
C2S3 C 0.304(3) 0.342(2) 0.001(2) 0.207(14) Uani 1 1 d .
H2S7 H 0.3664 0.3661 -0.0171 0.248 Uiso 1 1 calc R
O2S O 0.277(2) 0.2630(16) -0.0129(13) 0.258(12) Uani 1 1 d .

loop_
_atom_site_aniso_label
_atom_site_aniso_U_11
_atom_site_aniso_U_22
_atom_site_aniso_U_33
_atom_site_aniso_U_23
_atom_site_aniso_U_13
_atom_site_aniso_U_12
C1 0.17(3) 0.11(2) 0.18(3) -0.03(2) 0.00(2) 0.014(18)
C2 0.18(2) 0.18(2) 0.18(2) 0.015(18) 0.001(19) -0.03(2)
C3 0.18(2) 0.29(4) 0.22(3) -0.13(3) 0.04(2) -0.03(2)
C4 0.20(3) 0.20(3) 0.21(3) 0.06(3) 0.04(2) 0.01(2)
O 0.081(8) 0.21(2) 0.129(11) -0.002(11) 0.019(8) 0.020(11)
C0' 0.20(3) 0.063(16) 0.15(2) 0.058(14) 0.090(19) 0.077(18)
O0 0.127(10) 0.115(11) 0.167(12) -0.022(9) 0.009(9) -0.009(9)
N1 0.124(12) 0.127(15) 0.075(9) 0.016(9) 0.011(8) 0.031(11)
C1A 0.099(11) 0.132(15) 0.046(9) -0.004(10) -0.028(8) 0.034(11)
C1' 0.113(14) 0.060(10) 0.127(17) 0.036(10) -0.064(14) -0.004(10)
O1 0.093(8) 0.154(11) 0.082(7) 0.000(7) 0.018(6) 0.011(8)
C1B 0.158(18) 0.114(16) 0.109(15) 0.036(12) 0.051(12) -0.017(13)
C1G 0.22(2) 0.143(19) 0.067(12) 0.021(12) 0.019(13) -0.066(18)
C1D 0.30(4) 0.18(2) 0.114(18) -0.030(17) 0.07(2) -0.02(2)
C1E 0.30(4) 0.30(4) 0.24(3) -0.01(3) 0.16(3) 0.17(3)
N2 0.045(7) 0.180(15) 0.097(12) 0.012(9) 0.015(7) 0.007(8)
C2A 0.103(12) 0.111(16) 0.086(13) 0.055(11) 0.028(9) -0.057(11)
C2' 0.136(15) 0.132(14) 0.019(8) 0.022(9) 0.001(9) 0.078(13)
O2 0.091(7) 0.176(12) 0.088(8) 0.040(8) -0.005(6) 0.003(8)
C2B 0.26(3) 0.055(13) 0.059(11) 0.032(9) 0.020(12) -0.055(14)
C2G 0.19(2) 0.16(2) 0.17(3) -0.002(18) 0.063(18) -0.016(17)
C2D 0.25(2) 0.064(13) 0.139(18) -0.016(12) 0.054(17) -0.004(14)
N3 0.032(5) 0.125(10) 0.077(8) -0.028(8) -0.001(5) -0.008(7)
C3A 0.072(9) 0.068(10) 0.118(13) -0.019(9) 0.046(9) 0.017(9)
O3 0.070(6) 0.085(6) 0.082(6) 0.014(5) 0.028(5) 0.002(5)
C3B 0.089(11) 0.150(17) 0.080(12) -0.023(11) 0.028(9) -0.021(12)
C3G 0.23(3) 0.120(17) 0.14(2) -0.062(15) 0.029(17) 0.026(17)
C3D 0.124(15) 0.104(15) 0.22(2) -0.012(15) 0.040(15) -0.009(12)
N4 0.049(6) 0.119(10) 0.093(9) 0.023(8) 0.035(6) 0.007(7)
C4A 0.047(9) 0.132(16) 0.128(16) 0.026(11) 0.033(9) -0.019(9)
C4' 0.065(9) 0.159(17) 0.045(10) 0.002(10) 0.036(8) 0.005(9)
O4 0.095(7) 0.140(10) 0.067(7) 0.010(7) 0.011(6) -0.012(7)
C4B1 0.111(13) 0.097(13) 0.144(15) 0.033(12) 0.059(12) -0.003(11)
C4B2 0.123(13) 0.099(13) 0.095(12) 0.023(10) 0.027(10) -0.022(11)
N5 0.117(11) 0.108(11) 0.059(8) 0.037(8) 0.050(8) 0.044(10)
C5A 0.066(10) 0.125(16) 0.142(15) -0.099(14) 0.042(10) -0.054(10)
C5' 0.141(14) 0.079(10) 0.012(7) -0.025(7) 0.009(7) -0.023(9)
O5 0.117(8) 0.121(9) 0.060(6) -0.040(6) 0.019(6) 0.007(7)
C5B 0.088(12) 0.036(10) 0.26(2) -0.022(13) 0.027(14) 0.000(9)
C5G 0.098(14) 0.110(16) 0.177(19) 0.007(13) 0.046(13) -0.010(12)
C5D 0.137(15) 0.085(13) 0.091(12) -0.002(10) 0.043(11) -0.018(11)
N6 0.057(6) 0.097(9) 0.047(6) -0.023(6) 0.002(5) -0.013(6)
C6A 0.033(7) 0.136(16) 0.069(9) -0.040(9) 0.010(6) -0.007(8)
O6 0.080(6) 0.168(11) 0.088(7) -0.013(7) 0.028(6) -0.035(7)
C6B 0.036(7) 0.117(14) 0.099(13) -0.021(10) 0.045(7) 0.012(8)
C6G 0.106(14) 0.19(2) 0.092(15) 0.025(15) 0.031(12) 0.027(15)
C6D 0.18(2) 0.13(2) 0.25(3) 0.047(19) 0.07(2) 0.026(18)
C6E 0.160(19) 0.26(3) 0.098(15) 0.064(17) 0.067(15) 0.09(2)
N7 0.068(7) 0.078(8) 0.077(9) -0.010(6) 0.002(6) -0.002(6)
C7A 0.070(9) 0.095(13) 0.068(10) -0.012(9) 0.012(7) -0.014(9)
C7' 0.084(11) 0.080(13) 0.091(14) 0.030(11) 0.044(10) -0.004(10)
O7 0.109(8) 0.115(9) 0.097(8) -0.013(7) 0.020(7) 0.016(8)
C7B 0.133(14) 0.079(12) 0.091(12) 0.012(9) 0.034(11) -0.003(11)
C7G 0.154(17) 0.091(14) 0.165(19) -0.014(12) 0.088(15) -0.018(12)
C7D 0.148(16) 0.122(15) 0.134(17) 0.014(12) 0.075(13) -0.025(12)
N8 0.065(7) 0.112(11) 0.081(10) -0.011(9) 0.017(7) 0.000(8)
C8A 0.138(17) 0.17(2) 0.065(12) 0.022(13) 0.035(11) 0.032(17)
C8' 0.132(19) 0.13(3) 0.22(4) -0.03(3) 0.03(2) 0.030(19)
O8 0.230(19) 0.149(16) 0.191(17) -0.040(13) 0.070(13) 0.011(14)
C8B 0.24(3) 0.091(16) 0.17(3) 0.003(15) 0.11(2) 0.001(19)
C8G 0.090(14) 0.17(2) 0.32(4) 0.03(2) 0.020(19) -0.042(16)
C8D 0.28(3) 0.13(2) 0.17(2) -0.009(18) 0.07(2) 0.00(2)
O1ME 0.138(11) 0.180(17) 0.123(12) -0.016(12) 0.025(8) 0.000(12)
C1ME 0.29(3) 0.22(3) 0.14(2) 0.01(2) 0.11(2) -0.03(2)
N1S 0.101(13) 0.163(16) 0.122(14) -0.015(12) 0.018(11) -0.033(12)
C1S1 0.18(2) 0.30(4) 0.15(2) -0.14(2) 0.065(19) -0.04(2)
C1S2 0.070(12) 0.24(3) 0.17(2) 0.015(19) -0.003(12) 0.022(15)
C1S3 0.074(13) 0.112(15) 0.21(3) -0.057(17) 0.073(17) -0.007(11)
O1S 0.078(7) 0.143(11) 0.127(10) -0.038(9) 0.026(7) -0.002(7)
N2S 0.20(2) 0.23(3) 0.122(17) 0.027(19) 0.063(16) 0.04(2)
C2S1 0.42(7) 0.34(6) 0.23(5) 0.05(4) 0.12(5) -0.08(5)
C2S2 0.41(6) 0.14(3) 0.49(7) -0.14(4) 0.00(5) 0.04(3)
C2S3 0.17(3) 0.27(4) 0.15(3) -0.08(3) -0.04(2) 0.00(3)
O2S 0.202(19) 0.32(3) 0.217(19) -0.12(2) -0.035(14) 0.09(2)

loop_
_atom_type_symbol
_atom_type_description
_atom_type_scat_dispersion_real
_atom_type_scat_dispersion_imag
_atom_type_scat_source
C C 0.0033 0.0000 'International Tables Vol C Tables 4.2.6.8 and 6.1.1.4'
H H 0.0000 0.0000 'International Tables Vol C Tables 4.2.6.8 and 6.1.1.4'
N N 0.0061 0.0000 'International Tables Vol C Tables 4.2.6.8 and 6.1.1.4'
O O 0.0106 0.0000 'International Tables Vol C Tables 4.2.6.8 and 6.1.1.4'

loop_
_geom_angle_atom_site_label_1
_geom_angle_atom_site_label_2
_geom_angle_atom_site_label_3
_geom_angle
C4 C1 O 115(3)
C4 C1 C2 105(3)
O C1 C2 97.2(19)
C4 C1 C3 118(3)
O C1 C3 114(3)
C2 C1 C3 104(2)
C0' O C1 113(2)
O C0' O0 133(3)
O C0' N1 110.9(18)
O0 C0' N1 116(3)
C1A N1 C0' 123.1(18)
N1 C1A C1' 109.2(15)
N1 C1A C1B 112.2(13)
C1' C1A C1B 110.3(15)
N2 C1' O1 123.4(18)
N2 C1' C1A 121.9(14)
O1 C1' C1A 115(2)
C1A C1B C1G 112.7(16)
C1E C1G C1D 117(2)
C1E C1G C1B 116(2)
C1D C1G C1B 105.4(17)
C1' N2 C2A 123.2(13)
N2 C2A C2B 109.6(13)
N2 C2A C2' 100.8(14)
C2B C2A C2' 110.9(16)
O2 C2' N3 118.7(17)
O2 C2' C2A 125.5(14)
N3 C2' C2A 115.7(14)
C2G C2B C2D 104.1(17)
C2G C2B C2A 107.9(15)
C2D C2B C2A 114.6(18)
C2' N3 C3A 124.9(12)
N3 C3A C3' 107.9(12)
N3 C3A C3B 108.7(11)
C3' C3A C3B 109.6(12)
O3 C3' N4 122.9(13)
O3 C3' C3A 119.9(13)
N4 C3' C3A 117.1(13)
C3G C3B C3A 111.7(15)
C3G C3B C3D 109.8(16)
C3A C3B C3D 106.2(13)
C3' N4 C4A 120.3(12)
N4 C4A C4B1 113.0(15)
N4 C4A C4B2 107.1(12)
C4B1 C4A C4B2 104.7(12)
N4 C4A C4' 114.4(13)
C4B1 C4A C4' 109.3(14)
C4B2 C4A C4' 107.8(14)
O4 C4' N5 118.9(16)
O4 C4' C4A 118.4(18)
N5 C4' C4A 122.4(15)
C4' N5 C5A 118.6(14)
C4' N5 C5D 123.4(15)
C5A N5 C5D 115.0(14)
N5 C5A C5' 111.2(12)
N5 C5A C5B 101.9(13)
C5' C5A C5B 106.4(13)
N6 C5' O5 124.8(15)
N6 C5' C5A 120.4(13)
O5 C5' C5A 114.7(12)
C5G C5B C5A 104.5(13)
C5B C5G C5D 106.2(15)
N5 C5D C5G 102.5(14)
C5' N6 C6A 124.4(11)
C6' C6A C6B 108.8(13)
C6' C6A N6 107.2(12)
C6B C6A N6 108.0(12)
O6 C6' C6A 131.5(15)
O6 C6' N7 113.1(15)
C6A C6' N7 115.2(14)
C6G C6B C6A 116.6(14)
C6B C6G C6D 110.4(19)
C6B C6G C6E 115.2(18)
C6D C6G C6E 110.1(19)
C7A N7 C6' 124.4(12)
N7 C7A C7' 104.5(13)
N7 C7A C7B 110.4(12)
C7' C7A C7B 113.1(13)
O7 C7' N8 122.0(16)
O7 C7' C7A 124.0(18)
N8 C7' C7A 114.0(16)
C7G C7B C7D 112.6(14)
C7G C7B C7A 109.7(14)
C7D C7B C7A 109.7(14)
C7' N8 C8A 121.5(14)
N8 C8A C8' 110(2)
N8 C8A C8B 116.0(17)
C8' C8A C8B 112(2)
O8 C8' O1ME 119(4)
O8 C8' C8A 125(3)
O1ME C8' C8A 116(3)
C8G C8B C8A 109.7(18)
C8G C8B C8D 114(2)
C8A C8B C8D 107(2)
C8' O1ME C1ME 123(2)
C1S3 N1S C1S2 116.4(18)
C1S3 N1S C1S1 119.6(18)
C1S2 N1S C1S1 123.8(19)
O1S C1S3 N1S 128.4(19)
C2S3 N2S C2S1 119(4)
C2S3 N2S C2S2 119(4)
C2S1 N2S C2S2 122(4)
N2S C2S3 O2S 111(4)

loop_
_geom_bond_atom_site_label_1
_geom_bond_atom_site_label_2
_geom_bond_distance
C1 C4 1.47(3)
C1 O 1.46(3)
C1 C2 1.62(3)
C1 C3 1.46(3)
O C0' 1.25(3)
C0' O0 1.25(2)
C0' N1 1.46(2)
N1 C1A 1.460(18)
C1A C1' 1.54(2)
C1A C1B 1.50(2)
C1' N2 1.34(2)
C1' O1 1.292(17)
C1B C1G 1.57(2)
C1G C1E 1.47(3)
C1G C1D 1.49(3)
N2 C2A 1.457(19)
C2A C2B 1.48(2)
C2A C2' 1.49(2)
C2' O2 1.224(16)
C2' N3 1.379(17)
C2B C2G 1.51(2)
C2B C2D 1.46(2)
N3 C3A 1.497(16)
C3A C3' 1.522(18)
C3A C3B 1.56(2)
C3' O3 1.254(14)
C3' N4 1.318(16)
C3B C3G 1.50(2)
C3B C3D 1.60(2)
N4 C4A 1.440(18)
C4A C4B1 1.59(2)
C4A C4B2 1.54(2)
C4A C4' 1.56(2)
C4' O4 1.224(16)
C4' N5 1.341(19)
N5 C5A 1.455(17)
N5 C5D 1.490(19)
C5A C5' 1.53(2)
C5A C5B 1.63(2)
C5' N6 1.296(15)
C5' O5 1.205(15)
C5B C5G 1.50(2)
C5G C5D 1.54(2)
N6 C6A 1.509(15)
C6A C6' 1.46(2)
C6A C6B 1.54(2)
C6' O6 1.217(17)
C6' N7 1.426(17)
C6B C6G 1.48(2)
C6G C6D 1.55(3)
C6G C6E 1.53(3)
N7 C7A 1.468(16)
C7A C7' 1.50(2)
C7A C7B 1.525(19)
C7' O7 1.254(17)
C7' N8 1.339(18)
C7B C7G 1.55(2)
C7B C7D 1.52(2)
N8 C8A 1.47(2)
C8A C8' 1.51(4)
C8A C8B 1.56(3)
C8' O8 1.19(3)
C8' O1ME 1.31(3)
C8B C8G 1.56(3)
C8B C8D 1.54(3)
O1ME C1ME 1.50(2)
N1S C1S3 1.36(3)
N1S C1S2 1.44(2)
N1S C1S1 1.46(2)
C1S3 O1S 1.21(2)
N2S C2S3 1.29(4)
N2S C2S1 1.36(4)
N2S C2S2 1.47(4)
C2S3 O2S 1.51(4)

loop_
_geom_torsion_atom_site_label_1
_geom_torsion_atom_site_label_2
_geom_torsion_atom_site_label_3
_geom_torsion_atom_site_label_4
_geom_torsion
C4 C1 O C0' 73(3)
C2 C1 O C0' -176.6(18)
C3 C1 O C0' -68(3)
C1 O C0' O0 -8(4)
C1 O C0' N1 174.1(19)
O C0' N1 C1A -179.1(14)
O0 C0' N1 C1A 3(2)
C0' N1 C1A C1' -100.3(17)
C0' N1 C1A C1B 137.1(16)
N1 C1A C1' N2 -17(2)
C1B C1A C1' N2 106.9(18)
N1 C1A C1' O1 165.2(14)
C1B C1A C1' O1 -71.0(18)
N1 C1A C1B C1G -63(2)
C1' C1A C1B C1G 174.9(16)
C1A C1B C1G C1E -58(3)
C1A C1B C1G C1D 171.3(19)
O1 C1' N2 C2A 0(3)
C1A C1' N2 C2A -178.2(15)
C1' N2 C2A C2B 107(2)
C1' N2 C2A C2' -136.5(16)
N2 C2A C2' O2 -58(2)
C2B C2A C2' O2 58(2)
N2 C2A C2' N3 126.2(13)
C2B C2A C2' N3 -117.9(14)
N2 C2A C2B C2G -177.4(15)
C2' C2A C2B C2G 72(2)
N2 C2A C2B C2D -62(2)
C2' C2A C2B C2D -172.4(15)
O2 C2' N3 C3A 3(2)
C2A C2' N3 C3A 179.4(14)
C2' N3 C3A C3' -140.8(13)
C2' N3 C3A C3B 100.4(15)
N3 C3A C3' O3 -47.8(16)
C3B C3A C3' O3 70.4(17)
N3 C3A C3' N4 134.3(12)
C3B C3A C3' N4 -107.5(14)
N3 C3A C3B C3G -61.5(18)
C3' C3A C3B C3G -179.2(15)
N3 C3A C3B C3D 178.8(12)
C3' C3A C3B C3D 61.1(16)
O3 C3' N4 C4A 0(2)
C3A C3' N4 C4A 178.0(13)
C3' N4 C4A C4B1 -69.2(17)
C3' N4 C4A C4B2 176.1(13)
C3' N4 C4A C4' 56.8(19)
N4 C4A C4' O4 -145.1(13)
C4B1 C4A C4' O4 -17.3(17)
C4B2 C4A C4' O4 95.9(16)
N4 C4A C4' N5 28.4(19)
C4B1 C4A C4' N5 156.2(13)
C4B2 C4A C4' N5 -90.6(16)
O4 C4' N5 C5A -5.0(19)
C4A C4' N5 C5A -178.4(12)
O4 C4' N5 C5D -164.5(13)
C4A C4' N5 C5D 22.0(19)
C4' N5 C5A C5' 82.8(17)
C5D N5 C5A C5' -115.9(15)
C4' N5 C5A C5B -164.1(12)
C5D N5 C5A C5B -2.9(16)
N5 C5A C5' N6 8(2)
C5B C5A C5' N6 -102.2(14)
N5 C5A C5' O5 -167.5(14)
C5B C5A C5' O5 82.2(16)
N5 C5A C5B C5G 21.0(17)
C5' C5A C5B C5G 137.6(14)
C5A C5B C5G C5D -31(2)
C4' N5 C5D C5G 144.5(13)
C5A N5 C5D C5G -15.8(17)
C5B C5G C5D N5 29.0(19)
O5 C5' N6 C6A -2(2)
C5A C5' N6 C6A -176.7(15)
C5' N6 C6A C6' -123.1(14)
C5' N6 C6A C6B 119.8(14)
C6B C6A C6' O6 67(2)
N6 C6A C6' O6 -50(2)
C6B C6A C6' N7 -107.4(14)
N6 C6A C6' N7 136.0(12)
C6' C6A C6B C6G -175.9(13)
N6 C6A C6B C6G -59.8(16)
C6A C6B C6G C6D 178.5(15)
C6A C6B C6G C6E -56(2)
O6 C6' N7 C7A -5(2)
C6A C6' N7 C7A 170.3(14)
C6' N7 C7A C7' -79.2(16)
C6' N7 C7A C7B 158.9(13)
N7 C7A C7' O7 -57.0(16)
C7B C7A C7' O7 63.1(18)
N7 C7A C7' N8 125.6(12)
C7B C7A C7' N8 -114.3(14)
N7 C7A C7B C7G -60.3(17)
C7' C7A C7B C7G -177.0(14)
N7 C7A C7B C7D 175.5(13)
C7' C7A C7B C7D 58.8(19)
O7 C7' N8 C8A 3(2)
C7A C7' N8 C8A -179.8(14)
C7' N8 C8A C8' -119.9(18)
C7' N8 C8A C8B 111.3(19)
N8 C8A C8' O8 -167(2)
C8B C8A C8' O8 -36(4)
N8 C8A C8' O1ME 14(3)
C8B C8A C8' O1ME 145(2)
N8 C8A C8B C8G 57(2)
C8' C8A C8B C8G -71(3)
N8 C8A C8B C8D -66(2)
C8' C8A C8B C8D 166(2)
O8 C8' O1ME C1ME -2(4)
C8A C8' O1ME C1ME 177(2)
C1S2 N1S C1S3 O1S 4(3)
C1S1 N1S C1S3 O1S -171(2)
C2S1 N2S C2S3 O2S -4(4)
C2S2 N2S C2S3 O2S 175(3)
